data_7245406
loop_
_publ_author_name
'Chang, Chao-Wan'
'Lee, Chi-Rung'
'Lee, Gene-Hsiang'
'Lu, Kuang-Lieh'

_publ_section_title
;
 The straightforward synthesis of N-coordinated ruthenium
 4-aryl-1,2,3-triazolato complexes by [3 + 2] cycloaddition reactions of a
 ruthenium azido complex with terminal phenylacetylenes and non-covalent
 aromatic interactions in structures
;
_journal_issue 38
_journal_name_full 'RSC Advances'
_journal_page_first 24830
_journal_page_last 24838
_journal_paper_doi 10.1039/D2RA04835C
_journal_volume 12
_journal_year 2022
_chemical_formula_sum 'C40 H35 N3 O P2 Ru'
_chemical_formula_weight 736.72
_space_group_crystal_system monoclinic
_space_group_IT_number 15
_space_group_name_Hall '-C 2yc'
_space_group_name_H-M_alt 'C 1 2/c 1'
_atom_sites_solution_hydrogens geom
_audit_creation_method SHELXL-2018/3
_audit_update_record
;
2022-07-21 deposited with the CCDC.	2022-08-22 downloaded from the CCDC.
;
_cell_angle_alpha 90
_cell_angle_beta 94.2890(9)
_cell_angle_gamma 90
_cell_formula_units_Z 8
_cell_length_a 39.1531(12)
_cell_length_b 9.1339(2)
_cell_length_c 18.7253(5)
_cell_measurement_reflns_used 17856
_cell_measurement_temperature 150(2)
_cell_measurement_theta_max 30.02
_cell_measurement_theta_min 2.35
_cell_volume 6677.8(3)
_computing_cell_refinement 'Bruker SAINT'
_computing_data_collection 'Bruker APEX3'
_computing_data_reduction 'Bruker SAINT'
_computing_molecular_graphics 'Bruker SHELXTL'
_computing_publication_material 'Bruker SHELXTL'
_computing_structure_refinement 'SHELXL-2018/3 (Sheldrick, 2018)'
_computing_structure_solution 'SHELXS-97 (Sheldrick 2008)'
_diffrn_ambient_temperature 150(2)
_diffrn_measured_fraction_theta_full 0.999
_diffrn_measured_fraction_theta_max 0.999
_diffrn_measurement_device_type 'Bruker D8 VENTURE'
_diffrn_measurement_method '\f and \w scans'
_diffrn_radiation_type MoK\a
_diffrn_radiation_wavelength 0.71073
_diffrn_reflns_av_R_equivalents 0.0376
_diffrn_reflns_av_unetI/netI 0.0437
_diffrn_reflns_Laue_measured_fraction_full 0.999
_diffrn_reflns_Laue_measured_fraction_max 0.999
_diffrn_reflns_limit_h_max 54
_diffrn_reflns_limit_h_min -52
_diffrn_reflns_limit_k_max 12
_diffrn_reflns_limit_k_min -12
_diffrn_reflns_limit_l_max 17
_diffrn_reflns_limit_l_min -26
_diffrn_reflns_number 26171
_diffrn_reflns_point_group_measured_fraction_full 0.999
_diffrn_reflns_point_group_measured_fraction_max 0.999
_diffrn_reflns_theta_full 25.242
_diffrn_reflns_theta_max 29.999
_diffrn_reflns_theta_min 2.290
_exptl_absorpt_coefficient_mu 0.603
_exptl_absorpt_correction_T_max 0.7460
_exptl_absorpt_correction_T_min 0.6318
_exptl_absorpt_correction_type multi-scan
_exptl_absorpt_process_details 'Bruker SADABS'
_exptl_crystal_colour orange
_exptl_crystal_density_diffrn 1.466
_exptl_crystal_description plate
_exptl_crystal_F_000 3024
_exptl_crystal_size_max 0.290
_exptl_crystal_size_mid 0.164
_exptl_crystal_size_min 0.079
_refine_diff_density_max 0.489
_refine_diff_density_min -0.629
_refine_diff_density_rms 0.074
_refine_ls_extinction_method none
_refine_ls_goodness_of_fit_ref 1.060
_refine_ls_hydrogen_treatment constr
_refine_ls_matrix_type full
_refine_ls_number_parameters 449
_refine_ls_number_reflns 9736
_refine_ls_number_restraints 0
_refine_ls_restrained_S_all 1.060
_refine_ls_R_factor_all 0.0462
_refine_ls_R_factor_gt 0.0332
_refine_ls_shift/su_max 0.003
_refine_ls_shift/su_mean 0.000
_refine_ls_structure_factor_coef Fsqd
_refine_ls_weighting_details 'w=1/[\s^2^(Fo^2^)+(0.0223P)^2^+8.0745P] where P=(Fo^2^+2Fc^2^)/3'
_refine_ls_weighting_scheme calc
_refine_ls_wR_factor_gt 0.0685
_refine_ls_wR_factor_ref 0.0758
_reflns_Friedel_coverage 0.000
_reflns_number_gt 8085
_reflns_number_total 9736
_reflns_threshold_expression 'I > 2\s(I)'
_cod_data_source_file d2ra04835c2.cif
_cod_data_source_block ic19625
_cod_original_sg_symbol_H-M 'C 2/c'
_cod_database_code 7245406
_shelx_shelxl_version_number 2018/3
_shelx_space_group_comment
; 
The symmetry employed for this shelxl refinement is uniquely defined 
by the following loop, which should always be used as a source of 
symmetry information in preference to the above space-group names. 
They are only intended as comments. 
;
_shelx_estimated_absorpt_t_min 0.845
_shelx_estimated_absorpt_t_max 0.954

loop_
_space_group_symop_operation_xyz
'x, y, z'
'-x, y, -z+1/2'
'x+1/2, y+1/2, z'
'-x+1/2, y+1/2, -z+1/2'
'-x, -y, -z'
'x, -y, z-1/2'
'-x+1/2, -y+1/2, -z'
'x+1/2, -y+1/2, z-1/2'

loop_
_atom_site_label
_atom_site_type_symbol
_atom_site_fract_x
_atom_site_fract_y
_atom_site_fract_z
_atom_site_U_iso_or_equiv
_atom_site_adp_type
_atom_site_occupancy
_atom_site_site_symmetry_order
_atom_site_calc_flag
_atom_site_refinement_flags_posn
_atom_site_refinement_flags_adp
_atom_site_refinement_flags_occupancy
_atom_site_disorder_assembly
_atom_site_disorder_group
Ru Ru 0.33826(2) 0.28247(2) 0.22452(2) 0.01633(4) Uani 1 1 d . . . . .
P1 P 0.34120(2) 0.52532(5) 0.24838(3) 0.01704(10) Uani 1 1 d . . . . .
P2 P 0.39375(2) 0.31101(5) 0.19784(3) 0.01898(10) Uani 1 1 d . . . . .
N1 N 0.35070(5) 0.09726(18) 0.35496(10) 0.0283(4) Uani 1 1 d . . . . .
N2 N 0.35773(4) 0.22951(17) 0.32784(9) 0.0203(3) Uani 1 1 d . . . . .
N3 N 0.38073(4) 0.30376(17) 0.36939(9) 0.0210(3) Uani 1 1 d . . . . .
O1 O 0.51405(10) 0.4280(4) 0.6514(2) 0.0598(9) Uani 0.641(3) 1 d . . P A 1
O1' O 0.51016(19) 0.3571(8) 0.6802(4) 0.0598(9) Uani 0.359(3) 1 d . . P A 2
C1 C 0.37034(6) 0.0885(2) 0.41670(11) 0.0299(5) Uani 1 1 d . . . . .
H1 H 0.371191 0.007623 0.448674 0.036 Uiso 1 1 calc R U . . .
C2 C 0.38917(5) 0.2163(2) 0.42634(10) 0.0229(4) Uani 1 1 d . . . . .
C3 C 0.4135(3) 0.2457(8) 0.4844(7) 0.0182(11) Uani 0.641(3) 1 d . . P A 1
C4 C 0.41716(15) 0.1604(6) 0.5461(4) 0.0265(8) Uani 0.641(3) 1 d . . P A 1
H4 H 0.402151 0.079993 0.551289 0.032 Uiso 0.641(3) 1 calc R U P A 1
C5 C 0.44244(13) 0.1910(5) 0.6001(3) 0.0287(9) Uani 0.641(3) 1 d . . P A 1
H5 H 0.444739 0.129679 0.641177 0.034 Uiso 0.641(3) 1 calc R U P A 1
C6 C 0.46420(12) 0.3084(5) 0.5955(2) 0.0257(8) Uani 0.641(3) 1 d . . P A 1
C7 C 0.46023(16) 0.3972(5) 0.5352(3) 0.0325(10) Uani 0.641(3) 1 d . . P A 1
H7 H 0.474473 0.480780 0.531869 0.039 Uiso 0.641(3) 1 calc R U P A 1
C8 C 0.4361(3) 0.3663(8) 0.4806(4) 0.0274(11) Uani 0.641(3) 1 d . . P A 1
H8 H 0.434507 0.426911 0.439237 0.033 Uiso 0.641(3) 1 calc R U P A 1
C9 C 0.49105(11) 0.3362(5) 0.6531(2) 0.0368(8) Uani 0.641(3) 1 d . . P A 1
H9 H 0.490618 0.278572 0.695276 0.044 Uiso 0.641(3) 1 calc R U P A 1
C3' C 0.4176(5) 0.2773(17) 0.4818(14) 0.0182(11) Uani 0.359(3) 1 d . . P A 2
C4' C 0.4246(3) 0.1966(12) 0.5455(8) 0.0265(8) Uani 0.359(3) 1 d . . P A 2
H4' H 0.411289 0.112552 0.554694 0.032 Uiso 0.359(3) 1 calc R U P A 2
C5' C 0.4501(3) 0.2391(10) 0.5935(6) 0.0287(9) Uani 0.359(3) 1 d . . P A 2
H5' H 0.455059 0.184305 0.636138 0.034 Uiso 0.359(3) 1 calc R U P A 2
C6' C 0.4690(2) 0.3624(9) 0.5803(5) 0.0257(8) Uani 0.359(3) 1 d . . P A 2
C7' C 0.4619(3) 0.4423(10) 0.5192(6) 0.0325(10) Uani 0.359(3) 1 d . . P A 2
H7' H 0.474949 0.527758 0.511201 0.039 Uiso 0.359(3) 1 calc R U P A 2
C8' C 0.4354(6) 0.3991(17) 0.4674(9) 0.0274(11) Uani 0.359(3) 1 d . . P A 2
H8' H 0.430418 0.453541 0.424668 0.033 Uiso 0.359(3) 1 calc R U P A 2
C9' C 0.4983(2) 0.4142(9) 0.6292(4) 0.0368(8) Uani 0.359(3) 1 d . . P A 2
H9' H 0.508370 0.504622 0.617019 0.044 Uiso 0.359(3) 1 calc R U P A 2
C10 C 0.38602(5) 0.5877(2) 0.25982(11) 0.0217(4) Uani 1 1 d . . . . .
H10A H 0.387109 0.693891 0.249762 0.026 Uiso 1 1 calc R U . . .
H10B H 0.395094 0.571316 0.309967 0.026 Uiso 1 1 calc R U . . .
C11 C 0.40803(5) 0.5043(2) 0.20907(11) 0.0239(4) Uani 1 1 d . . . . .
H11A H 0.432265 0.506371 0.228407 0.029 Uiso 1 1 calc R U . . .
H11B H 0.406552 0.553352 0.161794 0.029 Uiso 1 1 calc R U . . .
C12 C 0.32199(5) 0.6022(2) 0.32604(10) 0.0187(4) Uani 1 1 d . . . . .
C13 C 0.30748(5) 0.5105(2) 0.37482(11) 0.0252(4) Uani 1 1 d . . . . .
H13 H 0.308082 0.407416 0.368184 0.030 Uiso 1 1 calc R U . . .
C14 C 0.29216(6) 0.5681(2) 0.43304(11) 0.0303(5) Uani 1 1 d . . . . .
H14 H 0.282521 0.504508 0.466301 0.036 Uiso 1 1 calc R U . . .
C15 C 0.29091(5) 0.7182(2) 0.44269(11) 0.0267(4) Uani 1 1 d . . . . .
H15 H 0.279902 0.757629 0.481919 0.032 Uiso 1 1 calc R U . . .
C16 C 0.30564(5) 0.8107(2) 0.39531(11) 0.0254(4) Uani 1 1 d . . . . .
H16 H 0.305120 0.913652 0.402495 0.030 Uiso 1 1 calc R U . . .
C17 C 0.32121(5) 0.7534(2) 0.33724(10) 0.0228(4) Uani 1 1 d . . . . .
H17 H 0.331393 0.817305 0.304915 0.027 Uiso 1 1 calc R U . . .
C18 C 0.32093(5) 0.6380(2) 0.17620(10) 0.0195(4) Uani 1 1 d . . . . .
C19 C 0.28580(5) 0.6646(2) 0.17471(11) 0.0274(4) Uani 1 1 d . . . . .
H19 H 0.273255 0.631189 0.213045 0.033 Uiso 1 1 calc R U . . .
C20 C 0.26895(6) 0.7393(3) 0.11798(13) 0.0346(5) Uani 1 1 d . . . . .
H20 H 0.244971 0.755647 0.117461 0.042 Uiso 1 1 calc R U . . .
C21 C 0.28694(6) 0.7900(2) 0.06216(12) 0.0319(5) Uani 1 1 d . . . . .
H21 H 0.275429 0.841975 0.023555 0.038 Uiso 1 1 calc R U . . .
C22 C 0.32156(6) 0.7648(2) 0.06285(11) 0.0315(5) Uani 1 1 d . . . . .
H22 H 0.333968 0.798750 0.024427 0.038 Uiso 1 1 calc R U . . .
C23 C 0.33847(6) 0.6898(2) 0.11951(11) 0.0269(4) Uani 1 1 d . . . . .
H23 H 0.362436 0.673708 0.119532 0.032 Uiso 1 1 calc R U . . .
C24 C 0.42520(5) 0.2002(2) 0.25062(10) 0.0220(4) Uani 1 1 d . . . . .
C25 C 0.42032(6) 0.0492(2) 0.25205(12) 0.0306(5) Uani 1 1 d . . . . .
H25 H 0.401287 0.007400 0.224959 0.037 Uiso 1 1 calc R U . . .
C26 C 0.44272(6) -0.0408(3) 0.29225(13) 0.0354(5) Uani 1 1 d . . . . .
H26 H 0.439565 -0.143937 0.291037 0.042 Uiso 1 1 calc R U . . .
C27 C 0.46955(6) 0.0190(3) 0.33395(13) 0.0397(6) Uani 1 1 d . . . . .
H27 H 0.484819 -0.042484 0.362028 0.048 Uiso 1 1 calc R U . . .
C28 C 0.47419(7) 0.1679(3) 0.33487(16) 0.0496(7) Uani 1 1 d . . . . .
H28 H 0.492332 0.209438 0.364763 0.060 Uiso 1 1 calc R U . . .
C29 C 0.45259(6) 0.2583(3) 0.29244(14) 0.0374(6) Uani 1 1 d . . . . .
H29 H 0.456618 0.360813 0.292096 0.045 Uiso 1 1 calc R U . . .
C30 C 0.40423(5) 0.2788(2) 0.10533(10) 0.0230(4) Uani 1 1 d . . . . .
C31 C 0.38266(6) 0.3381(2) 0.04999(11) 0.0285(4) Uani 1 1 d . . . . .
H31 H 0.362710 0.389928 0.061137 0.034 Uiso 1 1 calc R U . . .
C32 C 0.38989(6) 0.3225(3) -0.02092(12) 0.0356(5) Uani 1 1 d . . . . .
H32 H 0.374970 0.363290 -0.058050 0.043 Uiso 1 1 calc R U . . .
C33 C 0.41886(8) 0.2474(3) -0.03732(13) 0.0435(6) Uani 1 1 d . . . . .
H33 H 0.423805 0.235857 -0.085901 0.052 Uiso 1 1 calc R U . . .
C34 C 0.44063(8) 0.1892(3) 0.01642(14) 0.0467(7) Uani 1 1 d . . . . .
H34 H 0.460688 0.138677 0.004828 0.056 Uiso 1 1 calc R U . . .
C35 C 0.43337(6) 0.2041(3) 0.08787(12) 0.0341(5) Uani 1 1 d . . . . .
H35 H 0.448401 0.163028 0.124711 0.041 Uiso 1 1 calc R U . . .
C36 C 0.31916(6) 0.1660(2) 0.12598(11) 0.0270(4) Uani 1 1 d . . . . .
H36 H 0.332451 0.148235 0.083243 0.032 Uiso 1 1 calc R U . . .
C37 C 0.29779(5) 0.2884(2) 0.13606(11) 0.0263(4) Uani 1 1 d . . . . .
H37 H 0.293148 0.370909 0.101585 0.032 Uiso 1 1 calc R U . . .
C38 C 0.28150(5) 0.2653(2) 0.20122(12) 0.0278(4) Uani 1 1 d . . . . .
H38 H 0.263856 0.330030 0.220897 0.033 Uiso 1 1 calc R U . . .
C39 C 0.29362(5) 0.1316(2) 0.23069(11) 0.0269(4) Uani 1 1 d . . . . .
H39 H 0.286143 0.085763 0.275461 0.032 Uiso 1 1 calc R U . . .
C40 C 0.31683(5) 0.0683(2) 0.18448(11) 0.0261(4) Uani 1 1 d . . . . .
H40 H 0.328138 -0.029538 0.190377 0.031 Uiso 1 1 calc R U . . .

loop_
_atom_site_aniso_label
_atom_site_aniso_U_11
_atom_site_aniso_U_22
_atom_site_aniso_U_33
_atom_site_aniso_U_23
_atom_site_aniso_U_13
_atom_site_aniso_U_12
Ru 0.01540(7) 0.01775(7) 0.01559(7) -0.00094(6) -0.00037(5) -0.00157(5)
P1 0.0175(2) 0.0181(2) 0.0156(2) 0.00003(18) 0.00124(18) -0.00144(17)
P2 0.0159(2) 0.0231(2) 0.0178(2) -0.00021(19) 0.00017(18) 0.00023(17)
N1 0.0326(10) 0.0251(9) 0.0269(9) 0.0084(7) 0.0003(8) -0.0054(7)
N2 0.0205(8) 0.0204(7) 0.0199(7) 0.0008(7) 0.0014(6) -0.0007(6)
N3 0.0202(8) 0.0236(8) 0.0186(7) -0.0004(6) -0.0019(6) -0.0006(6)
O1 0.0569(19) 0.064(3) 0.055(2) -0.0093(16) -0.0194(18) -0.0204(19)
O1' 0.0569(19) 0.064(3) 0.055(2) -0.0093(16) -0.0194(18) -0.0204(19)
C1 0.0354(12) 0.0293(11) 0.0247(10) 0.0089(9) 0.0005(9) -0.0002(9)
C2 0.0230(10) 0.0275(10) 0.0184(9) 0.0017(8) 0.0025(8) 0.0032(8)
C3 0.018(3) 0.016(4) 0.0206(13) -0.002(3) 0.0004(18) -0.001(2)
C4 0.027(3) 0.027(3) 0.0249(11) 0.002(2) -0.0035(19) -0.0067(15)
C5 0.034(3) 0.027(3) 0.0245(15) 0.0031(19) -0.0050(16) 0.0019(17)
C6 0.0302(19) 0.025(2) 0.021(2) -0.0036(17) -0.0022(14) 0.007(2)
C7 0.0337(16) 0.027(3) 0.036(3) -0.002(2) -0.0008(19) -0.010(2)
C8 0.0358(14) 0.024(4) 0.021(3) 0.0050(19) -0.005(2) 0.001(3)
C9 0.0353(19) 0.041(2) 0.033(2) -0.0104(16) -0.0081(16) 0.0017(17)
C3' 0.018(3) 0.016(4) 0.0206(13) -0.002(3) 0.0004(18) -0.001(2)
C4' 0.027(3) 0.027(3) 0.0249(11) 0.002(2) -0.0035(19) -0.0067(15)
C5' 0.034(3) 0.027(3) 0.0245(15) 0.0031(19) -0.0050(16) 0.0019(17)
C6' 0.0302(19) 0.025(2) 0.021(2) -0.0036(17) -0.0022(14) 0.007(2)
C7' 0.0337(16) 0.027(3) 0.036(3) -0.002(2) -0.0008(19) -0.010(2)
C8' 0.0358(14) 0.024(4) 0.021(3) 0.0050(19) -0.005(2) 0.001(3)
C9' 0.0353(19) 0.041(2) 0.033(2) -0.0104(16) -0.0081(16) 0.0017(17)
C10 0.0200(9) 0.0209(9) 0.0239(9) -0.0005(8) -0.0009(8) -0.0045(7)
C11 0.0191(9) 0.0245(9) 0.0281(10) 0.0021(8) 0.0025(8) -0.0040(7)
C12 0.0196(9) 0.0218(9) 0.0148(8) -0.0011(7) 0.0012(7) -0.0016(7)
C13 0.0302(11) 0.0232(9) 0.0228(10) -0.0016(8) 0.0063(9) -0.0047(8)
C14 0.0359(12) 0.0319(11) 0.0245(10) 0.0015(9) 0.0119(9) -0.0076(9)
C15 0.0251(10) 0.0364(11) 0.0189(9) -0.0049(9) 0.0039(8) -0.0001(9)
C16 0.0290(11) 0.0244(10) 0.0226(9) -0.0047(8) 0.0015(8) -0.0008(8)
C17 0.0291(11) 0.0213(9) 0.0182(9) 0.0015(7) 0.0034(8) -0.0024(7)
C18 0.0235(10) 0.0173(8) 0.0176(8) -0.0022(7) 0.0008(7) 0.0002(7)
C19 0.0250(11) 0.0328(11) 0.0246(10) 0.0045(9) 0.0030(9) 0.0027(8)
C20 0.0277(12) 0.0417(13) 0.0333(12) 0.0027(10) -0.0048(10) 0.0064(9)
C21 0.0391(13) 0.0335(11) 0.0219(10) 0.0033(9) -0.0066(9) 0.0070(10)
C22 0.0427(13) 0.0330(11) 0.0192(9) 0.0057(9) 0.0059(9) 0.0048(10)
C23 0.0281(11) 0.0280(10) 0.0251(10) 0.0042(8) 0.0045(9) 0.0040(8)
C24 0.0186(9) 0.0290(10) 0.0183(9) -0.0014(8) 0.0012(7) 0.0042(7)
C25 0.0281(11) 0.0328(11) 0.0299(11) 0.0053(9) -0.0052(9) -0.0024(9)
C26 0.0363(13) 0.0332(12) 0.0366(13) 0.0088(10) 0.0021(11) 0.0059(10)
C27 0.0337(13) 0.0478(14) 0.0365(13) 0.0053(11) -0.0048(11) 0.0171(11)
C28 0.0363(14) 0.0529(16) 0.0551(17) -0.0083(14) -0.0259(13) 0.0087(12)
C29 0.0313(12) 0.0340(12) 0.0447(14) -0.0069(11) -0.0128(11) 0.0043(9)
C30 0.0208(10) 0.0296(10) 0.0190(9) 0.0005(8) 0.0036(8) -0.0016(8)
C31 0.0232(11) 0.0382(11) 0.0238(10) 0.0030(9) 0.0007(8) -0.0017(9)
C32 0.0365(13) 0.0491(14) 0.0206(10) 0.0040(10) -0.0023(10) -0.0069(10)
C33 0.0572(18) 0.0530(16) 0.0218(11) -0.0024(11) 0.0127(11) 0.0002(13)
C34 0.0499(17) 0.0582(17) 0.0343(13) 0.0011(12) 0.0186(12) 0.0163(13)
C35 0.0325(12) 0.0443(13) 0.0261(10) 0.0030(10) 0.0065(9) 0.0087(10)
C36 0.0265(11) 0.0300(10) 0.0236(10) -0.0073(9) -0.0033(9) -0.0062(8)
C37 0.0249(10) 0.0295(10) 0.0228(9) -0.0015(9) -0.0088(8) -0.0044(8)
C38 0.0165(9) 0.0342(11) 0.0318(11) -0.0066(9) -0.0048(8) -0.0032(8)
C39 0.0207(10) 0.0328(11) 0.0267(10) -0.0001(9) -0.0017(8) -0.0108(8)
C40 0.0269(11) 0.0212(9) 0.0294(10) -0.0064(8) -0.0029(9) -0.0052(8)

loop_
_atom_type_symbol
_atom_type_description
_atom_type_scat_dispersion_real
_atom_type_scat_dispersion_imag
_atom_type_scat_source
C C 0.0033 0.0016 'International Tables Vol C Tables 4.2.6.8 and 6.1.1.4'
H H 0.0000 0.0000 'International Tables Vol C Tables 4.2.6.8 and 6.1.1.4'
N N 0.0061 0.0033 'International Tables Vol C Tables 4.2.6.8 and 6.1.1.4'
O O 0.0106 0.0060 'International Tables Vol C Tables 4.2.6.8 and 6.1.1.4'
P P 0.1023 0.0942 'International Tables Vol C Tables 4.2.6.8 and 6.1.1.4'
Ru Ru -1.2594 0.8363 'International Tables Vol C Tables 4.2.6.8 and 6.1.1.4'

loop_
_geom_angle_atom_site_label_1
_geom_angle_atom_site_label_2
_geom_angle_atom_site_label_3
_geom_angle
_geom_angle_site_symmetry_1
_geom_angle_site_symmetry_3
_geom_angle_publ_flag
N2 Ru C37 153.62(7) . . ?
N2 Ru C36 137.81(7) . . ?
C37 Ru C36 37.44(8) . . ?
N2 Ru C40 102.15(7) . . ?
C37 Ru C40 62.56(8) . . ?
C36 Ru C40 37.27(8) . . ?
N2 Ru C39 92.41(7) . . ?
C37 Ru C39 62.20(8) . . ?
C36 Ru C39 61.94(8) . . ?
C40 Ru C39 37.12(8) . . ?
N2 Ru C38 117.00(7) . . ?
C37 Ru C38 37.65(8) . . ?
C36 Ru C38 62.28(8) . . ?
C40 Ru C38 62.04(8) . . ?
C39 Ru C38 36.70(8) . . ?
N2 Ru P1 91.98(4) . . ?
C37 Ru P1 98.46(6) . . ?
C36 Ru P1 130.17(6) . . ?
C40 Ru P1 159.34(6) . . ?
C39 Ru P1 128.49(6) . . ?
C38 Ru P1 98.17(6) . . ?
N2 Ru P2 86.64(5) . . ?
C37 Ru P2 118.38(6) . . ?
C36 Ru P2 98.07(6) . . ?
C40 Ru P2 111.49(6) . . ?
C39 Ru P2 147.47(6) . . ?
C38 Ru P2 156.03(6) . . ?
P1 Ru P2 84.028(18) . . ?
C12 P1 C18 100.96(9) . . ?
C12 P1 C10 103.53(9) . . ?
C18 P1 C10 105.59(9) . . ?
C12 P1 Ru 121.04(6) . . ?
C18 P1 Ru 113.08(6) . . ?
C10 P1 Ru 111.08(6) . . ?
C24 P2 C30 103.45(9) . . ?
C24 P2 C11 106.27(9) . . ?
C30 P2 C11 99.94(9) . . ?
C24 P2 Ru 115.65(7) . . ?
C30 P2 Ru 118.23(7) . . ?
C11 P2 Ru 111.55(7) . . ?
C1 N1 N2 104.95(17) . . ?
N3 N2 N1 112.65(15) . . ?
N3 N2 Ru 127.55(12) . . ?
N1 N2 Ru 119.18(12) . . ?
N2 N3 C2 105.94(16) . . ?
N1 C1 C2 109.09(18) . . ?
N3 C2 C1 107.36(17) . . ?
N3 C2 C3 127.2(3) . . ?
C1 C2 C3 125.5(3) . . ?
N3 C2 C3' 115.6(7) . . ?
C1 C2 C3' 136.9(7) . . ?
C4 C3 C2 123.5(4) . . ?
C4 C3 C8 116.9(9) . . ?
C2 C3 C8 119.6(8) . . ?
C5 C4 C3 121.0(4) . . ?
C6 C5 C4 121.4(4) . . ?
C5 C6 C7 118.3(4) . . ?
C5 C6 C9 120.0(4) . . ?
C7 C6 C9 121.7(4) . . ?
C8 C7 C6 121.0(4) . . ?
C7 C8 C3 121.4(6) . . ?
O1 C9 C6 125.6(4) . . ?
C8' C3' C4' 121.9(17) . . ?
C8' C3' C2 120.8(18) . . ?
C4' C3' C2 117.2(9) . . ?
C5' C4' C3' 119.9(10) . . ?
C4' C5' C6' 119.7(9) . . ?
C7' C6' C5' 120.6(9) . . ?
C7' C6' C9' 116.2(8) . . ?
C5' C6' C9' 123.2(8) . . ?
C6' C7' C8' 120.8(9) . . ?
C3' C8' C7' 117.0(14) . . ?
O1' C9' C6' 127.4(9) . . ?
C11 C10 P1 110.45(13) . . ?
C10 C11 P2 111.32(13) . . ?
C13 C12 C17 118.79(18) . . ?
C13 C12 P1 120.27(14) . . ?
C17 C12 P1 120.94(15) . . ?
C14 C13 C12 120.64(19) . . ?
C15 C14 C13 120.0(2) . . ?
C16 C15 C14 120.1(2) . . ?
C15 C16 C17 120.03(19) . . ?
C16 C17 C12 120.42(18) . . ?
C23 C18 C19 117.90(18) . . ?
C23 C18 P1 122.92(15) . . ?
C19 C18 P1 119.01(15) . . ?
C20 C19 C18 120.9(2) . . ?
C21 C20 C19 120.2(2) . . ?
C22 C21 C20 119.6(2) . . ?
C21 C22 C23 120.2(2) . . ?
C22 C23 C18 121.1(2) . . ?
C29 C24 C25 118.03(19) . . ?
C29 C24 P2 123.75(16) . . ?
C25 C24 P2 118.12(15) . . ?
C26 C25 C24 121.1(2) . . ?
C27 C26 C25 119.9(2) . . ?
C28 C27 C26 119.8(2) . . ?
C27 C28 C29 120.5(2) . . ?
C24 C29 C28 120.6(2) . . ?
C35 C30 C31 118.5(2) . . ?
C35 C30 P2 123.17(16) . . ?
C31 C30 P2 118.24(16) . . ?
C32 C31 C30 121.1(2) . . ?
C33 C32 C31 119.6(2) . . ?
C34 C33 C32 120.3(2) . . ?
C33 C34 C35 120.3(2) . . ?
C30 C35 C34 120.2(2) . . ?
C37 C36 C40 108.7(2) . . ?
C37 C36 Ru 71.07(11) . . ?
C40 C36 Ru 72.31(11) . . ?
C36 C37 C38 107.57(19) . . ?
C36 C37 Ru 71.49(11) . . ?
C38 C37 Ru 72.40(11) . . ?
C39 C38 C37 107.61(19) . . ?
C39 C38 Ru 71.56(11) . . ?
C37 C38 Ru 69.95(11) . . ?
C38 C39 C40 109.00(19) . . ?
C38 C39 Ru 71.74(12) . . ?
C40 C39 Ru 71.43(11) . . ?
C36 C40 C39 107.14(19) . . ?
C36 C40 Ru 70.43(11) . . ?
C39 C40 Ru 71.44(11) . . ?

loop_
_geom_bond_atom_site_label_1
_geom_bond_atom_site_label_2
_geom_bond_distance
_geom_bond_site_symmetry_2
_geom_bond_publ_flag
Ru N2 2.0827(16) . ?
Ru C37 2.2056(19) . ?
Ru C36 2.2110(19) . ?
Ru C40 2.2356(19) . ?
Ru C39 2.236(2) . ?
Ru C38 2.238(2) . ?
Ru P1 2.2640(5) . ?
Ru P2 2.2803(5) . ?
P1 C12 1.8266(19) . ?
P1 C18 1.8316(19) . ?
P1 C10 1.8422(19) . ?
P2 C24 1.8268(19) . ?
P2 C30 1.834(2) . ?
P2 C11 1.859(2) . ?
N1 C1 1.342(3) . ?
N1 N2 1.347(2) . ?
N2 N3 1.331(2) . ?
N3 C2 1.353(2) . ?
O1 C9 1.232(6) . ?
O1' C9' 1.155(12) . ?
C1 C2 1.385(3) . ?
C2 C3 1.418(12) . ?
C2 C3' 1.57(2) . ?
C3 C4 1.391(13) . ?
C3 C8 1.419(9) . ?
C4 C5 1.391(7) . ?
C5 C6 1.376(5) . ?
C6 C7 1.389(6) . ?
C6 C9 1.472(6) . ?
C7 C8 1.368(11) . ?
C3' C8' 1.351(19) . ?
C3' C4' 1.41(3) . ?
C4' C5' 1.350(15) . ?
C5' C6' 1.379(10) . ?
C6' C7' 1.367(11) . ?
C6' C9' 1.492(12) . ?
C7' C8' 1.42(2) . ?
C10 C11 1.532(3) . ?
C12 C13 1.391(3) . ?
C12 C17 1.398(3) . ?
C13 C14 1.387(3) . ?
C14 C15 1.384(3) . ?
C15 C16 1.383(3) . ?
C16 C17 1.388(3) . ?
C18 C23 1.390(3) . ?
C18 C19 1.395(3) . ?
C19 C20 1.387(3) . ?
C20 C21 1.383(3) . ?
C21 C22 1.374(3) . ?
C22 C23 1.388(3) . ?
C24 C29 1.385(3) . ?
C24 C25 1.392(3) . ?
C25 C26 1.383(3) . ?
C26 C27 1.374(3) . ?
C27 C28 1.372(4) . ?
C28 C29 1.388(3) . ?
C30 C35 1.389(3) . ?
C30 C31 1.396(3) . ?
C31 C32 1.385(3) . ?
C32 C33 1.380(4) . ?
C33 C34 1.376(4) . ?
C34 C35 1.395(3) . ?
C36 C37 1.417(3) . ?
C36 C40 1.421(3) . ?
C37 C38 1.434(3) . ?
C38 C39 1.408(3) . ?
C39 C40 1.423(3) . ?
